data_4061586
loop_
_publ_author_name
'Cai, Shuyi'
'Wang, Jian-Qiang'
'Jin, Guo-Xin'

_publ_section_title
;
 Heteronuclear Molybdenum and Nickel Derivatives of the 16-Electron
 Half-Sandwich Complex Cp'Rh[E2C2(B10H10)] (E = S, Se)
;
_journal_coden_ASTM ORGND7
_journal_issue 17
_journal_name_full Organometallics
_journal_page_first 4226
_journal_page_last 4231
_journal_paper_doi 10.1021/om0503949
_journal_volume 24
_journal_year 2005
_chemical_formula_sum 'C32 H62 B20 Mo O2 Rh2 S4'
_chemical_formula_weight 1125.02
_space_group_IT_number 14
_symmetry_cell_setting monoclinic
_symmetry_space_group_name_Hall '-P 2yn'
_symmetry_space_group_name_H-M 'P 1 21/n 1'
_cell_angle_alpha 90.00
_cell_angle_beta 92.101(2)
_cell_angle_gamma 90.00
_cell_formula_units_Z 4
_cell_length_a 9.8867(13)
_cell_length_b 22.777(3)
_cell_length_c 24.723(3)
_cell_measurement_temperature 293(2)
_cell_volume 5563.6(13)
_diffrn_ambient_temperature 293(2)
_exptl_crystal_density_diffrn 1.343
_cod_original_sg_symbol_H-M 'P 21/n'
_cod_database_code 4061586

loop_
_symmetry_equiv_pos_as_xyz
'x, y, z'
'-x+1/2, y+1/2, -z+1/2'
'-x, -y, -z'
'x-1/2, -y-1/2, z-1/2'

loop_
_atom_site_label
_atom_site_type_symbol
_atom_site_fract_x
_atom_site_fract_y
_atom_site_fract_z
_atom_site_U_iso_or_equiv
_atom_site_adp_type
_atom_site_occupancy
_atom_site_symmetry_multiplicity
_atom_site_calc_flag
_atom_site_refinement_flags
_atom_site_disorder_assembly
_atom_site_disorder_group
Mo1 Mo 0.75484(10) 0.27631(4) 0.17116(4) 0.0337(3) Uani 1 1 d . . .
Rh1 Rh 0.89251(9) 0.32019(4) 0.08412(4) 0.0340(3) Uani 1 1 d . . .
Rh2 Rh 0.60882(9) 0.30331(4) 0.26139(4) 0.0341(3) Uani 1 1 d . . .
S1 S 0.6772(3) 0.27687(11) 0.07337(11) 0.0355(7) Uani 1 1 d . . .
S2 S 0.9394(3) 0.22542(12) 0.11891(11) 0.0365(7) Uani 1 1 d . . .
S3 S 0.8262(3) 0.26219(12) 0.26905(11) 0.0363(7) Uani 1 1 d . . .
S4 S 0.5713(3) 0.21419(12) 0.21483(11) 0.0362(7) Uani 1 1 d . . .
O1 O 0.9506(10) 0.3777(4) 0.2042(3) 0.068(3) Uani 1 1 d . . .
O2 O 0.5668(10) 0.3844(4) 0.1538(3) 0.070(3) Uani 1 1 d . . .
C1 C 0.7110(11) 0.2049(4) 0.0467(4) 0.034(3) Uani 1 1 d . . .
C2 C 0.8525(11) 0.1757(4) 0.0717(4) 0.037(3) Uani 1 1 d . . .
C3 C 0.9816(12) 0.3548(5) 0.0084(5) 0.045(3) Uani 1 1 d . . .
H3 H 0.9783 0.3352 -0.0269 0.054 Uiso 1 1 calc R . .
C4 C 1.0888(11) 0.3495(5) 0.0490(4) 0.037(3) Uani 1 1 d . . .
C5 C 1.0508(11) 0.3858(5) 0.0930(5) 0.041(3) Uani 1 1 d . . .
H5 H 1.1061 0.3930 0.1260 0.049 Uiso 1 1 calc R . .
C6 C 0.9274(12) 0.4143(5) 0.0789(5) 0.045(3) Uani 1 1 d . . .
H6 H 0.8834 0.4445 0.1003 0.055 Uiso 1 1 calc R . .
C7 C 0.8854(11) 0.3959(5) 0.0267(5) 0.038(3) Uani 1 1 d . . .
C8 C 0.7657(13) 0.4208(5) -0.0061(5) 0.054(4) Uani 1 1 d . . .
C9 C 0.6552(14) 0.4440(6) 0.0302(6) 0.085(5) Uani 1 1 d . . .
H9A H 0.6285 0.4134 0.0544 0.128 Uiso 1 1 calc R . .
H9B H 0.5783 0.4562 0.0082 0.128 Uiso 1 1 calc R . .
H9C H 0.6896 0.4768 0.0508 0.128 Uiso 1 1 calc R . .
C10 C 0.8299(16) 0.4746(6) -0.0356(6) 0.096(6) Uani 1 1 d . . .
H10A H 0.8663 0.5017 -0.0091 0.144 Uiso 1 1 calc R . .
H10B H 0.7616 0.4939 -0.0577 0.144 Uiso 1 1 calc R . .
H10C H 0.9010 0.4612 -0.0579 0.144 Uiso 1 1 calc R . .
C11 C 0.7107(14) 0.3745(6) -0.0479(5) 0.076(5) Uani 1 1 d . . .
H11A H 0.7828 0.3619 -0.0701 0.114 Uiso 1 1 calc R . .
H11B H 0.6399 0.3918 -0.0702 0.114 Uiso 1 1 calc R . .
H11C H 0.6755 0.3414 -0.0290 0.114 Uiso 1 1 calc R . .
C12 C 1.2222(11) 0.3171(5) 0.0435(5) 0.048(3) Uani 1 1 d . . .
C13 C 1.3194(12) 0.3641(6) 0.0201(5) 0.070(4) Uani 1 1 d . . .
H13A H 1.2827 0.3780 -0.0140 0.105 Uiso 1 1 calc R . .
H13B H 1.4065 0.3468 0.0151 0.105 Uiso 1 1 calc R . .
H13C H 1.3286 0.3964 0.0449 0.105 Uiso 1 1 calc R . .
C14 C 1.2067(14) 0.2660(6) 0.0053(6) 0.080(5) Uani 1 1 d . . .
H14A H 1.1341 0.2413 0.0164 0.120 Uiso 1 1 calc R . .
H14B H 1.2893 0.2439 0.0057 0.120 Uiso 1 1 calc R . .
H14C H 1.1867 0.2803 -0.0307 0.120 Uiso 1 1 calc R . .
C15 C 1.2759(13) 0.2945(6) 0.0987(5) 0.073(4) Uani 1 1 d . . .
H15A H 1.2850 0.3268 0.1235 0.109 Uiso 1 1 calc R . .
H15B H 1.3626 0.2764 0.0946 0.109 Uiso 1 1 calc R . .
H15C H 1.2138 0.2663 0.1124 0.109 Uiso 1 1 calc R . .
C16 C 0.8859(13) 0.3407(5) 0.1848(4) 0.044(3) Uani 1 1 d . . .
C17 C 0.6274(13) 0.3414(5) 0.1681(5) 0.047(3) Uani 1 1 d . . .
C18 C 0.7971(11) 0.1862(4) 0.2864(5) 0.040(3) Uani 1 1 d . . .
C19 C 0.6597(12) 0.1607(4) 0.2564(4) 0.039(3) Uani 1 1 d . . .
C20 C 0.5113(12) 0.3237(5) 0.3393(4) 0.042(3) Uani 1 1 d . . .
H20 H 0.5145 0.2984 0.3714 0.051 Uiso 1 1 calc R . .
C21 C 0.6091(12) 0.3680(4) 0.3278(5) 0.041(3) Uani 1 1 d . . .
C22 C 0.5592(13) 0.3933(5) 0.2770(5) 0.051(4) Uani 1 1 d . . .
H22 H 0.5983 0.4274 0.2590 0.062 Uiso 1 1 calc R . .
C23 C 0.4381(12) 0.3644(5) 0.2601(5) 0.049(3) Uani 1 1 d . . .
H23 H 0.3797 0.3744 0.2286 0.058 Uiso 1 1 calc R . .
C24 C 0.4123(11) 0.3221(5) 0.2990(5) 0.040(3) Uani 1 1 d . . .
C25 C 0.2807(12) 0.2871(6) 0.2989(5) 0.053(3) Uani 1 1 d . . .
C26 C 0.2315(14) 0.2681(6) 0.2420(5) 0.079(5) Uani 1 1 d . . .
H26A H 0.1467 0.2480 0.2442 0.118 Uiso 1 1 calc R . .
H26B H 0.2971 0.2424 0.2269 0.118 Uiso 1 1 calc R . .
H26C H 0.2200 0.3022 0.2194 0.118 Uiso 1 1 calc R . .
C27 C 0.2953(13) 0.2319(6) 0.3350(6) 0.083(5) Uani 1 1 d . . .
H27A H 0.3265 0.2432 0.3707 0.124 Uiso 1 1 calc R . .
H27B H 0.3594 0.2055 0.3198 0.124 Uiso 1 1 calc R . .
H27C H 0.2091 0.2127 0.3368 0.124 Uiso 1 1 calc R . .
C28 C 0.1751(12) 0.3273(6) 0.3220(5) 0.068(4) Uani 1 1 d . . .
H28A H 0.2069 0.3415 0.3567 0.103 Uiso 1 1 calc R . .
H28B H 0.0923 0.3059 0.3259 0.103 Uiso 1 1 calc R . .
H28C H 0.1592 0.3599 0.2980 0.103 Uiso 1 1 calc R . .
C29 C 0.7238(13) 0.3920(5) 0.3653(5) 0.053(3) Uani 1 1 d . . .
C30 C 0.7815(14) 0.3427(6) 0.4013(5) 0.074(5) Uani 1 1 d . . .
H30A H 0.7131 0.3291 0.4248 0.111 Uiso 1 1 calc R . .
H30B H 0.8575 0.3572 0.4226 0.111 Uiso 1 1 calc R . .
H30C H 0.8102 0.3108 0.3790 0.111 Uiso 1 1 calc R . .
C31 C 0.6589(13) 0.4402(6) 0.4004(6) 0.087(5) Uani 1 1 d . . .
H31A H 0.6170 0.4693 0.3773 0.130 Uiso 1 1 calc R . .
H31B H 0.7277 0.4583 0.4232 0.130 Uiso 1 1 calc R . .
H31C H 0.5920 0.4227 0.4225 0.130 Uiso 1 1 calc R . .
C32 C 0.8417(14) 0.4199(6) 0.3334(6) 0.080(5) Uani 1 1 d . . .
H32A H 0.8732 0.3921 0.3076 0.121 Uiso 1 1 calc R . .
H32B H 0.9147 0.4302 0.3583 0.121 Uiso 1 1 calc R . .
H32C H 0.8096 0.4545 0.3149 0.121 Uiso 1 1 calc R . .
B3 B 0.8495(14) 0.2004(6) 0.0048(5) 0.041(3) Uani 1 1 d . . .
H3A H 0.9070 0.2380 -0.0103 0.050 Uiso 1 1 calc R . .
B4 B 0.6794(15) 0.1831(6) -0.0190(5) 0.047(4) Uani 1 1 d . . .
H4 H 0.6272 0.2099 -0.0503 0.057 Uiso 1 1 calc R . .
B5 B 0.5906(15) 0.1529(5) 0.0339(5) 0.042(3) Uani 1 1 d . . .
H5A H 0.4814 0.1609 0.0370 0.051 Uiso 1 1 calc R . .
B6 B 0.7026(13) 0.1479(5) 0.0926(6) 0.038(3) Uani 1 1 d . . .
H6A H 0.6659 0.1521 0.1339 0.046 Uiso 1 1 calc R . .
B7 B 0.9281(15) 0.1315(6) 0.0247(5) 0.043(4) Uani 1 1 d . . .
H7 H 1.0379 0.1250 0.0218 0.051 Uiso 1 1 calc R . .
B8 B 0.8176(17) 0.1359(6) -0.0337(6) 0.058(4) Uani 1 1 d . . .
H8 H 0.8541 0.1318 -0.0750 0.070 Uiso 1 1 calc R . .
B9 B 0.6564(15) 0.1058(6) -0.0156(6) 0.049(4) Uani 1 1 d . . .
H9 H 0.5900 0.0818 -0.0446 0.059 Uiso 1 1 calc R . .
B10 B 0.6718(17) 0.0843(6) 0.0534(6) 0.053(4) Uani 1 1 d . . .
H10 H 0.6140 0.0468 0.0686 0.063 Uiso 1 1 calc R . .
B11 B 0.8413(14) 0.1011(5) 0.0783(5) 0.042(4) Uani 1 1 d . . .
H11 H 0.8945 0.0754 0.1101 0.051 Uiso 1 1 calc R . .
B12 B 0.8164(15) 0.0747(6) 0.0126(6) 0.049(4) Uani 1 1 d . . .
H12 H 0.8532 0.0309 0.0014 0.058 Uiso 1 1 calc R . .
B20 B 0.6617(15) 0.1729(6) 0.3259(5) 0.042(4) Uani 1 1 d . . .
H20A H 0.6026 0.2070 0.3460 0.050 Uiso 1 1 calc R . .
B21 B 0.8244(17) 0.1563(6) 0.3490(6) 0.057(4) Uani 1 1 d . . .
H21 H 0.8709 0.1801 0.3837 0.068 Uiso 1 1 calc R . .
B22 B 0.9248(16) 0.1342(6) 0.2933(6) 0.054(4) Uani 1 1 d . . .
H22A H 1.0339 0.1433 0.2922 0.064 Uiso 1 1 calc R . .
B23 B 0.8139(15) 0.1366(6) 0.2335(6) 0.050(4) Uani 1 1 d . . .
H23A H 0.8533 0.1469 0.1936 0.061 Uiso 1 1 calc R . .
B24 B 0.5849(18) 0.1106(6) 0.2966(6) 0.058(4) Uani 1 1 d . . .
H24 H 0.4745 0.1050 0.2968 0.070 Uiso 1 1 calc R . .
B25 B 0.6908(17) 0.1034(7) 0.3569(6) 0.063(5) Uani 1 1 d . . .
H25 H 0.6513 0.0914 0.3964 0.076 Uiso 1 1 calc R . .
B26 B 0.8544(18) 0.0790(6) 0.3375(6) 0.063(5) Uani 1 1 d . . .
H26 H 0.9205 0.0523 0.3645 0.076 Uiso 1 1 calc R . .
B27 B 0.8433(16) 0.0680(6) 0.2654(6) 0.057(4) Uani 1 1 d . . .
H27 H 0.9024 0.0334 0.2461 0.068 Uiso 1 1 calc R . .
B28 B 0.6757(15) 0.0865(6) 0.2409(6) 0.047(4) Uani 1 1 d . . .
H28 H 0.6253 0.0647 0.2060 0.056 Uiso 1 1 calc R . .
B29 B 0.7005(17) 0.0502(7) 0.3046(7) 0.067(5) Uani 1 1 d . . .
H29 H 0.6670 0.0047 0.3107 0.080 Uiso 1 1 calc R . .

loop_
_atom_site_aniso_label
_atom_site_aniso_U_11
_atom_site_aniso_U_22
_atom_site_aniso_U_33
_atom_site_aniso_U_23
_atom_site_aniso_U_13
_atom_site_aniso_U_12
Mo1 0.0345(6) 0.0320(5) 0.0351(6) 0.0008(5) 0.0090(4) -0.0003(5)
Rh1 0.0304(5) 0.0338(5) 0.0382(6) 0.0042(4) 0.0070(4) -0.0002(4)
Rh2 0.0331(6) 0.0335(5) 0.0361(6) -0.0021(4) 0.0076(4) -0.0012(4)
S1 0.0332(17) 0.0321(15) 0.0415(18) -0.0006(13) 0.0038(14) 0.0019(13)
S2 0.0331(18) 0.0394(16) 0.0372(17) 0.0001(13) 0.0032(13) 0.0026(13)
S3 0.0333(18) 0.0338(16) 0.0420(18) -0.0010(13) 0.0014(14) -0.0034(13)
S4 0.0354(18) 0.0354(16) 0.0379(18) -0.0020(13) 0.0037(14) -0.0033(13)
O1 0.083(8) 0.064(6) 0.058(6) -0.011(5) 0.014(5) -0.032(5)
O2 0.086(8) 0.068(6) 0.058(6) 0.016(5) 0.023(5) 0.036(6)
C1 0.040(7) 0.037(6) 0.025(6) 0.000(5) 0.003(5) 0.001(5)
C2 0.036(7) 0.040(6) 0.034(7) 0.001(5) 0.004(5) 0.000(5)
C3 0.051(8) 0.036(7) 0.048(8) 0.019(6) 0.015(6) 0.003(6)
C4 0.025(7) 0.050(7) 0.038(7) 0.003(6) 0.012(6) -0.008(5)
C5 0.030(7) 0.047(7) 0.046(8) 0.000(6) 0.009(6) -0.015(6)
C6 0.046(8) 0.031(6) 0.061(9) -0.003(6) 0.014(7) -0.004(6)
C7 0.038(7) 0.032(6) 0.044(8) 0.010(6) 0.002(6) -0.010(5)
C8 0.038(8) 0.056(8) 0.069(10) 0.024(7) -0.001(7) 0.001(7)
C9 0.045(10) 0.096(12) 0.115(14) 0.039(10) 0.000(9) 0.018(9)
C10 0.095(13) 0.085(11) 0.108(14) 0.058(10) -0.011(10) 0.009(10)
C11 0.072(11) 0.074(10) 0.080(11) 0.014(8) -0.028(9) 0.009(8)
C12 0.019(6) 0.059(8) 0.065(9) 0.015(7) 0.010(6) -0.004(6)
C13 0.045(9) 0.080(10) 0.086(11) 0.001(8) 0.028(8) -0.014(7)
C14 0.053(10) 0.083(11) 0.105(13) -0.020(10) 0.016(9) 0.025(8)
C15 0.044(9) 0.090(11) 0.084(11) 0.017(9) 0.002(8) -0.004(8)
C16 0.063(9) 0.037(7) 0.033(7) 0.001(6) 0.013(6) -0.011(6)
C17 0.050(9) 0.053(8) 0.039(8) -0.008(6) 0.017(6) 0.003(7)
C18 0.039(7) 0.033(7) 0.048(8) 0.000(5) -0.001(6) 0.006(5)
C19 0.044(8) 0.033(6) 0.042(7) 0.006(5) 0.010(6) -0.015(5)
C20 0.053(8) 0.042(7) 0.032(7) -0.007(6) 0.011(6) -0.005(6)
C21 0.048(8) 0.030(6) 0.046(8) -0.014(6) 0.013(6) 0.007(6)
C22 0.068(10) 0.034(7) 0.054(9) 0.003(6) 0.036(7) 0.011(7)
C23 0.037(8) 0.061(8) 0.048(8) -0.007(7) 0.005(6) 0.014(7)
C24 0.029(7) 0.052(7) 0.039(7) 0.002(6) 0.006(6) -0.002(6)
C25 0.039(8) 0.084(10) 0.035(8) -0.015(7) 0.009(6) -0.001(7)
C26 0.049(10) 0.123(13) 0.065(10) -0.019(9) 0.007(8) -0.012(9)
C27 0.044(9) 0.090(11) 0.113(13) 0.025(10) -0.017(9) -0.028(8)
C28 0.040(8) 0.107(11) 0.060(9) -0.021(8) 0.008(7) 0.002(8)
C29 0.054(9) 0.053(8) 0.054(9) -0.009(7) 0.006(7) -0.019(7)
C30 0.082(12) 0.074(10) 0.064(10) 0.006(8) -0.022(8) -0.030(9)
C31 0.057(10) 0.098(11) 0.107(13) -0.073(10) 0.024(9) -0.024(9)
C32 0.068(11) 0.077(10) 0.097(12) -0.005(9) 0.014(9) -0.022(9)
B3 0.041(9) 0.053(8) 0.031(8) 0.009(7) 0.009(6) 0.009(7)
B4 0.060(10) 0.053(9) 0.027(8) -0.007(7) -0.008(7) 0.006(8)
B5 0.044(9) 0.040(8) 0.042(9) -0.007(7) 0.001(7) -0.004(7)
B6 0.039(9) 0.028(7) 0.047(9) 0.007(6) 0.008(7) -0.007(6)
B7 0.041(9) 0.049(8) 0.037(8) 0.001(7) 0.002(7) 0.006(7)
B8 0.083(13) 0.051(9) 0.039(9) -0.006(7) -0.001(9) 0.005(9)
B9 0.060(11) 0.042(8) 0.044(9) -0.003(7) -0.001(8) -0.001(7)
B10 0.077(12) 0.034(8) 0.048(10) -0.005(7) 0.014(8) 0.002(8)
B11 0.051(10) 0.035(7) 0.041(9) 0.003(7) 0.005(7) 0.012(7)
B12 0.052(10) 0.046(9) 0.048(10) -0.002(7) 0.008(8) 0.008(7)
B20 0.064(10) 0.036(7) 0.025(8) 0.009(6) 0.006(7) -0.008(7)
B21 0.086(13) 0.045(9) 0.039(9) 0.005(7) -0.007(9) -0.002(8)
B22 0.055(11) 0.043(8) 0.063(11) 0.007(8) -0.002(8) 0.012(8)
B23 0.053(10) 0.035(8) 0.064(11) -0.008(7) 0.012(8) -0.003(7)
B24 0.070(12) 0.050(9) 0.054(11) 0.014(8) 0.005(9) -0.021(8)
B25 0.082(13) 0.065(10) 0.043(10) 0.013(8) 0.010(9) -0.003(10)
B26 0.100(15) 0.046(9) 0.043(10) 0.016(8) -0.001(9) 0.003(9)
B27 0.070(12) 0.032(8) 0.068(11) 0.006(8) -0.001(9) 0.002(8)
B28 0.054(10) 0.039(8) 0.047(9) -0.004(7) 0.007(8) -0.013(7)
B29 0.067(12) 0.049(10) 0.084(13) 0.003(9) 0.009(10) -0.004(9)

loop_
_geom_bond_atom_site_label_1
_geom_bond_atom_site_label_2
_geom_bond_distance
_geom_bond_site_symmetry_2
_geom_bond_publ_flag
Mo1 C17 1.945(13) . ?
Mo1 C16 1.978(12) . ?
Mo1 S1 2.510(3) . ?
Mo1 S3 2.517(3) . ?
Mo1 S2 2.552(3) . ?
Mo1 S4 2.570(3) . ?
Mo1 Rh2 2.7705(13) . ?
Mo1 Rh1 2.7742(13) . ?
Rh1 C5 2.168(10) . ?
Rh1 C6 2.176(10) . ?
Rh1 C7 2.233(10) . ?
Rh1 C3 2.240(11) . ?
Rh1 C4 2.256(10) . ?
Rh1 S1 2.352(3) . ?
Rh1 S2 2.363(3) . ?
Rh1 C16 2.537(11) . ?
Rh2 C22 2.146(11) . ?
Rh2 C23 2.186(11) . ?
Rh2 C21 2.207(10) . ?
Rh2 C24 2.226(11) . ?
Rh2 C20 2.234(11) . ?
Rh2 S3 2.346(3) . ?
Rh2 S4 2.356(3) . ?
Rh2 C17 2.477(12) . ?
S1 C1 1.803(10) . ?
S2 C2 1.819(11) . ?
S3 C18 1.809(11) . ?
S4 C19 1.800(11) . ?
O1 C16 1.152(12) . ?
O2 C17 1.195(13) . ?
C1 C2 1.649(14) . ?
C1 B5 1.699(16) . ?
C1 B4 1.715(16) . ?
C1 B6 1.729(15) . ?
C1 B3 1.750(16) . ?
C2 B11 1.712(16) . ?
C2 B6 1.710(16) . ?
C2 B7 1.728(16) . ?
C2 B3 1.746(16) . ?
C3 C7 1.419(14) . ?
C3 C4 1.437(15) . ?
C4 C5 1.427(14) . ?
C4 C12 1.522(14) . ?
C5 C6 1.415(15) . ?
C6 C7 1.405(14) . ?
C7 C8 1.521(15) . ?
C8 C9 1.533(17) . ?
C8 C11 1.559(16) . ?
C8 C10 1.573(16) . ?
C12 C14 1.503(16) . ?
C12 C15 1.534(16) . ?
C12 C13 1.564(14) . ?
C18 C19 1.630(15) . ?
C18 B21 1.705(17) . ?
C18 B20 1.714(18) . ?
C18 B22 1.736(16) . ?
C18 B23 1.740(17) . ?
C19 B24 1.698(16) . ?
C19 B23 1.734(17) . ?
C19 B28 1.740(16) . ?
C19 B20 1.741(16) . ?
C20 C24 1.372(14) . ?
C20 C21 1.433(14) . ?
C21 C22 1.453(15) . ?
C21 C29 1.538(16) . ?
C22 C23 1.416(16) . ?
C23 C24 1.391(15) . ?
C24 C25 1.526(15) . ?
C25 C28 1.517(15) . ?
C25 C26 1.532(15) . ?
C25 C27 1.545(17) . ?
C29 C30 1.531(16) . ?
C29 C31 1.552(16) . ?
C29 C32 1.566(16) . ?
B3 B8 1.772(19) . ?
B3 B4 1.805(19) . ?
B3 B7 1.812(18) . ?
B4 B5 1.743(19) . ?
B4 B9 1.777(18) . ?
B4 B8 1.79(2) . ?
B5 B9 1.770(18) . ?
B5 B6 1.797(18) . ?
B5 B10 1.815(18) . ?
B6 B10 1.764(18) . ?
B6 B11 1.784(18) . ?
B7 B12 1.720(19) . ?
B7 B11 1.747(18) . ?
B7 B8 1.781(19) . ?
B8 B12 1.803(19) . ?
B8 B9 1.81(2) . ?
B9 B10 1.776(19) . ?
B9 B12 1.85(2) . ?
B10 B12 1.79(2) . ?
B10 B11 1.81(2) . ?
B11 B12 1.740(18) . ?
B20 B21 1.73(2) . ?
B20 B24 1.753(18) . ?
B20 B25 1.777(18) . ?
B21 B25 1.80(2) . ?
B21 B22 1.80(2) . ?
B21 B26 1.81(2) . ?
B22 B23 1.81(2) . ?
B22 B26 1.82(2) . ?
B22 B27 1.83(2) . ?
B23 B27 1.770(18) . ?
B23 B28 1.794(18) . ?
B24 B28 1.76(2) . ?
B24 B29 1.80(2) . ?
B24 B25 1.80(2) . ?
B25 B29 1.77(2) . ?
B25 B26 1.79(2) . ?
B26 B27 1.80(2) . ?
B26 B29 1.82(2) . ?
B27 B29 1.79(2) . ?
B27 B28 1.79(2) . ?
B28 B29 1.79(2) . ?
